data_9010288
loop_
_publ_author_name
'Benna, P.'
'Nestola, F.'
'Ballaran, T. B.'
'Balic-Zunic T'
'Lundegaard, L. F.'
'Bruno, E.'

_publ_section_title
;
 The high-pressure structural configurations of Ca0.2Sr0.8Al2Si2O8 feldspar:
 The I-1-I2/c and I2/c-P2_1/c phase transitions
 Sample: P = 4.4 GPa
;
_journal_name_full 'American Mineralogist'
_journal_page_first 1190
_journal_page_last 1199
_journal_paper_doi 10.2138/am.2007.2402
_journal_volume 92
_journal_year 2007
_chemical_compound_source Synthetic
_chemical_formula_structural Ca.2Sr.8Al2Si2O8
_chemical_formula_sum 'Al2 Ca0.2 O8 Si2 Sr0.8'
_chemical_name_mineral Slawsonite
_space_group_IT_number 15
_symmetry_space_group_name_Hall '-I 2yc'
_symmetry_space_group_name_H-M 'I 1 2/c 1'
_cell_angle_alpha 90
_cell_angle_beta 115.27
_cell_angle_gamma 90
_cell_formula_units_Z 8
_cell_length_a 8.209
_cell_length_b 12.780
_cell_length_c 14.009
_cell_volume 1329.057
_database_code_amcsd 0004409
_diffrn_ambient_pressure 4.4e+06
_exptl_crystal_density_diffrn 3.161
_cod_original_formula_sum '(Ca.2 Sr.8) Si2 Al2 O8'
_cod_database_code 9010288

loop_
_space_group_symop_operation_xyz
x,y,z
1/2+x,1/2+y,1/2+z
x,-y,1/2+z
1/2+x,1/2-y,+z
-x,y,1/2-z
1/2-x,1/2+y,-z
-x,-y,-z
1/2-x,1/2-y,1/2-z

loop_
_atom_site_label
_atom_site_fract_x
_atom_site_fract_y
_atom_site_fract_z
_atom_site_occupancy
_atom_site_U_iso_or_equiv
_atom_site_type_symbol
_atom_site_attached_hydrogens
Ca 0.26720 -0.00050 0.06710 0.20000 0.02900 Ca 0
Sr 0.26720 -0.00050 0.06710 0.80000 0.02900 Sr 0
Si10 0.99930 0.17430 0.10710 1.00000 0.03700 Si 0
Al1z 0.99640 0.17850 0.61690 1.00000 0.03300 Al 0
Al20 0.68700 0.11980 0.17030 1.00000 0.03500 Al 0
Si2z 0.67940 0.11250 0.67210 1.00000 0.03600 Si 0
OA1 0.00190 0.12670 0.99780 1.00000 0.03800 O 0
OA2 0.58570 0.99500 0.14730 1.00000 0.04600 O 0
OB0 0.81850 0.12050 0.10250 1.00000 0.04200 O 0
OBz 0.79760 0.12550 0.60750 1.00000 0.04400 O 0
OC0 0.00120 0.30040 0.11770 1.00000 0.04700 O 0
OCz 0.00510 0.31350 0.63110 1.00000 0.05600 O 0
OD0 0.18640 0.12480 0.19750 1.00000 0.04700 O 0
ODz 0.19320 0.12070 0.70520 1.00000 0.04800 O 0

loop_
_cod_changelog_entry_id
_cod_changelog_entry_author
_cod_changelog_entry_date
_cod_changelog_entry_text
1
;cod-tools version 3.8.0
Id: cif_guess_AMCSD_atom_types 9581 2023-05-17 12:35:41Z saulius
;
2023-05-23T09:23:18+03:00
;Derived atom types and hydrogen counts
from atom names that follow the AMCSD naming convention
(Wat == water, O-H == hydroxyl).
;

loop_
_cod_related_entry_id
_cod_related_entry_database
_cod_related_entry_code
1 AMCSD 0004409
